data_7036999
loop_
_publ_author_name
'Feng, Zhijun'
'Wei, Yun'
'Zhou, Shuangliu'
'Zhang, Guangchao'
'Zhu, Xiancui'
'Guo, Liping'
'Wang, Shaowu'
'Mu, Xiaolong'

_publ_section_title
;
 Reactivity of functionalized indoles with rare-earth metal amides.
 Synthesis, characterization and catalytic activity of rare-earth metal
 complexes incorporating indolyl ligands.
;
_journal_issue 47
_journal_name_full 'Dalton transactions (Cambridge, England : 2003)'
_journal_page_first 20502
_journal_page_last 20513
_journal_paper_doi 10.1039/c5dt03214h
_journal_volume 44
_journal_year 2015
_chemical_formula_sum 'C25 H51 Eu N4 Si4'
_chemical_formula_weight 672.02
_chemical_name_systematic
; 
 ? 
;
_space_group_IT_number 14
_symmetry_cell_setting monoclinic
_symmetry_space_group_name_Hall '-P 2ybc'
_symmetry_space_group_name_H-M 'P 1 21/c 1'
_atom_sites_solution_hydrogens geom
_atom_sites_solution_primary direct
_atom_sites_solution_secondary difmap
_audit_creation_method SHELXL-97
_audit_update_record
;
2015-03-30 deposited with the CCDC.
2015-10-28 downloaded from the CCDC.
;
_cell_angle_alpha 90.00
_cell_angle_beta 108.6700(10)
_cell_angle_gamma 90.00
_cell_formula_units_Z 4
_cell_length_a 18.2694(9)
_cell_length_b 11.7290(6)
_cell_length_c 17.2018(9)
_cell_measurement_reflns_used 9995
_cell_measurement_temperature 293(2)
_cell_measurement_theta_max 27.13
_cell_measurement_theta_min 2.24
_cell_volume 3492.1(3)
_computing_structure_refinement 'SHELXL-97 (Sheldrick, 1997)'
_computing_structure_solution 'SHELXS-97 (Sheldrick, 1990)'
_diffrn_ambient_temperature 293(2)
_diffrn_measured_fraction_theta_full 0.998
_diffrn_measured_fraction_theta_max 0.998
_diffrn_measurement_device_type 'CCD area detector'
_diffrn_measurement_method 'phi and omega scans'
_diffrn_radiation_monochromator graphite
_diffrn_radiation_source 'fine-focus sealed tube'
_diffrn_radiation_type MoK\a
_diffrn_radiation_wavelength 0.71073
_diffrn_reflns_av_R_equivalents 0.0339
_diffrn_reflns_av_sigmaI/netI 0.0346
_diffrn_reflns_limit_h_max 20
_diffrn_reflns_limit_h_min -23
_diffrn_reflns_limit_k_max 15
_diffrn_reflns_limit_k_min -15
_diffrn_reflns_limit_l_max 22
_diffrn_reflns_limit_l_min -22
_diffrn_reflns_number 29837
_diffrn_reflns_theta_full 27.57
_diffrn_reflns_theta_max 27.57
_diffrn_reflns_theta_min 2.10
_exptl_absorpt_coefficient_mu 1.952
_exptl_absorpt_correction_T_max 0.6208
_exptl_absorpt_correction_T_min 0.5921
_exptl_absorpt_correction_type multi-scan
_exptl_crystal_colour red
_exptl_crystal_density_diffrn 1.278
_exptl_crystal_density_method 'not measured'
_exptl_crystal_description block
_exptl_crystal_F_000 1392
_exptl_crystal_size_max 0.30
_exptl_crystal_size_mid 0.29
_exptl_crystal_size_min 0.27
_refine_diff_density_max 0.543
_refine_diff_density_min -0.441
_refine_diff_density_rms 0.064
_refine_ls_extinction_method none
_refine_ls_goodness_of_fit_ref 1.068
_refine_ls_hydrogen_treatment constr
_refine_ls_matrix_type full
_refine_ls_number_parameters 322
_refine_ls_number_reflns 8056
_refine_ls_number_restraints 0
_refine_ls_restrained_S_all 1.068
_refine_ls_R_factor_all 0.0515
_refine_ls_R_factor_gt 0.0308
_refine_ls_shift/su_max 0.001
_refine_ls_shift/su_mean 0.000
_refine_ls_structure_factor_coef Fsqd
_refine_ls_weighting_details 'calc w=1/[\s^2^(Fo^2^)+(0.0316P)^2^+0.0000P] where P=(Fo^2^+2Fc^2^)/3'
_refine_ls_weighting_scheme calc
_refine_ls_wR_factor_gt 0.0649
_refine_ls_wR_factor_ref 0.0715
_reflns_number_gt 6063
_reflns_number_total 8056
_reflns_threshold_expression >2sigma(I)
_cod_data_source_file c5dt03214h2.cif
_cod_data_source_block 111010b
_cod_depositor_comments
;
The following automatic conversions were performed:

'_symmetry_cell_setting' value 'Monoclinic' changed to 'monoclinic'
according to
/usr/data/users/saulius/crontab/automatic-downloads/rss-feeds/RSC/lib/dictionaries/cif_core.dic
dictionary named 'cif_core.dic' version 2.4.2 from 2011-04-26.

Automatic conversion script
Id: cif_fix_values 3271 2015-04-21 07:52:19Z andrius 

 Adding full bibliography for 7036992--7037001.cif.
;
_cod_original_sg_symbol_H-M 'P2(1)/c  '
_cod_database_code 7036999

loop_
_symmetry_equiv_pos_as_xyz
'x, y, z'
'-x, y+1/2, -z+1/2'
'-x, -y, -z'
'x, -y-1/2, z-1/2'

loop_
_atom_site_label
_atom_site_type_symbol
_atom_site_fract_x
_atom_site_fract_y
_atom_site_fract_z
_atom_site_U_iso_or_equiv
_atom_site_adp_type
_atom_site_occupancy
_atom_site_symmetry_multiplicity
_atom_site_calc_flag
_atom_site_refinement_flags
C1 C 0.05855(17) 0.5156(2) 0.14901(19) 0.0479(7) Uani 1 1 d .
C2 C -0.00554(18) 0.4692(2) 0.0925(2) 0.0580(8) Uani 1 1 d .
H2 H -0.0513 0.5069 0.0652 0.070 Uiso 1 1 calc R
C3 C 0.01106(17) 0.3547(2) 0.08379(18) 0.0515(7) Uani 1 1 d .
C4 C 0.08713(17) 0.3369(2) 0.13826(17) 0.0462(7) Uani 1 1 d .
C5 C 0.12113(19) 0.2292(2) 0.1456(2) 0.0634(9) Uani 1 1 d .
H5 H 0.1704 0.2164 0.1821 0.076 Uiso 1 1 calc R
C6 C 0.0799(2) 0.1419(3) 0.0972(2) 0.0723(10) Uani 1 1 d .
H6 H 0.1021 0.0700 0.1005 0.087 Uiso 1 1 calc R
C7 C 0.0058(2) 0.1599(3) 0.0437(2) 0.0708(10) Uani 1 1 d .
H7 H -0.0208 0.0992 0.0124 0.085 Uiso 1 1 calc R
C8 C -0.02883(19) 0.2632(3) 0.0358(2) 0.0672(9) Uani 1 1 d .
H8 H -0.0783 0.2736 -0.0009 0.081 Uiso 1 1 calc R
C9 C 0.06862(18) 0.6312(2) 0.17632(18) 0.0518(7) Uani 1 1 d .
H9 H 0.0278 0.6818 0.1553 0.062 Uiso 1 1 calc R
C10 C 0.13783(19) 0.7931(2) 0.2499(2) 0.0606(9) Uani 1 1 d .
C11 C 0.0606(2) 0.8558(3) 0.2281(3) 0.0983(14) Uani 1 1 d .
H11A H 0.0283 0.8200 0.2553 0.147 Uiso 1 1 calc R
H11B H 0.0356 0.8530 0.1698 0.147 Uiso 1 1 calc R
H11C H 0.0694 0.9339 0.2454 0.147 Uiso 1 1 calc R
C12 C 0.1849(2) 0.8465(3) 0.2003(3) 0.0934(13) Uani 1 1 d .
H12A H 0.1944 0.9253 0.2152 0.140 Uiso 1 1 calc R
H12B H 0.1566 0.8408 0.1429 0.140 Uiso 1 1 calc R
H12C H 0.2332 0.8070 0.2117 0.140 Uiso 1 1 calc R
C13 C 0.1800(3) 0.8026(3) 0.3397(2) 0.1080(16) Uani 1 1 d .
H13A H 0.1526 0.7609 0.3697 0.162 Uiso 1 1 calc R
H13B H 0.1835 0.8813 0.3557 0.162 Uiso 1 1 calc R
H13C H 0.2310 0.7716 0.3514 0.162 Uiso 1 1 calc R
C14 C 0.1608(3) 0.4927(3) 0.4051(3) 0.0878(13) Uani 1 1 d .
H14A H 0.1956 0.5562 0.4141 0.132 Uiso 1 1 calc R
H14B H 0.1326 0.4957 0.4435 0.132 Uiso 1 1 calc R
H14C H 0.1252 0.4959 0.3502 0.132 Uiso 1 1 calc R
C15 C 0.1459(2) 0.2382(3) 0.4028(3) 0.1016(14) Uani 1 1 d .
H15A H 0.1147 0.2362 0.3460 0.152 Uiso 1 1 calc R
H15B H 0.1134 0.2504 0.4362 0.152 Uiso 1 1 calc R
H15C H 0.1728 0.1671 0.4175 0.152 Uiso 1 1 calc R
C16 C 0.2797(2) 0.3545(4) 0.5296(2) 0.1117(17) Uani 1 1 d .
H16A H 0.3097 0.2857 0.5405 0.168 Uiso 1 1 calc R
H16B H 0.2478 0.3577 0.5644 0.168 Uiso 1 1 calc R
H16C H 0.3136 0.4192 0.5404 0.168 Uiso 1 1 calc R
C17 C 0.2999(3) 0.1084(3) 0.3475(3) 0.1092(15) Uani 1 1 d .
H17A H 0.2939 0.0931 0.4000 0.164 Uiso 1 1 calc R
H17B H 0.3372 0.0568 0.3385 0.164 Uiso 1 1 calc R
H17C H 0.2512 0.0984 0.3052 0.164 Uiso 1 1 calc R
C18 C 0.3538(2) 0.2787(3) 0.2472(2) 0.0891(12) Uani 1 1 d .
H18A H 0.3061 0.2766 0.2025 0.134 Uiso 1 1 calc R
H18B H 0.3871 0.2188 0.2405 0.134 Uiso 1 1 calc R
H18C H 0.3785 0.3510 0.2477 0.134 Uiso 1 1 calc R
C19 C 0.4274(2) 0.2696(4) 0.4309(3) 0.0991(14) Uani 1 1 d .
H19A H 0.4468 0.3460 0.4336 0.149 Uiso 1 1 calc R
H19B H 0.4641 0.2175 0.4213 0.149 Uiso 1 1 calc R
H19C H 0.4192 0.2509 0.4818 0.149 Uiso 1 1 calc R
C20 C 0.3776(2) 0.6142(4) 0.4065(2) 0.0876(12) Uani 1 1 d .
H20A H 0.3344 0.6616 0.4052 0.131 Uiso 1 1 calc R
H20B H 0.4210 0.6336 0.4534 0.131 Uiso 1 1 calc R
H20C H 0.3642 0.5356 0.4100 0.131 Uiso 1 1 calc R
C21 C 0.4960(2) 0.5590(4) 0.3253(3) 0.1035(14) Uani 1 1 d .
H21A H 0.4879 0.4791 0.3316 0.155 Uiso 1 1 calc R
H21B H 0.5344 0.5870 0.3738 0.155 Uiso 1 1 calc R
H21C H 0.5131 0.5705 0.2787 0.155 Uiso 1 1 calc R
C22 C 0.4241(3) 0.7925(3) 0.3058(3) 0.1290(19) Uani 1 1 d .
H22A H 0.4373 0.8086 0.2572 0.193 Uiso 1 1 calc R
H22B H 0.4664 0.8133 0.3533 0.193 Uiso 1 1 calc R
H22C H 0.3790 0.8355 0.3048 0.193 Uiso 1 1 calc R
C23 C 0.4008(3) 0.5188(4) 0.1038(3) 0.1176(19) Uani 1 1 d .
H23A H 0.4490 0.5564 0.1305 0.176 Uiso 1 1 calc R
H23B H 0.3912 0.5188 0.0455 0.176 Uiso 1 1 calc R
H23C H 0.4033 0.4416 0.1231 0.176 Uiso 1 1 calc R
C24 C 0.3203(4) 0.7411(4) 0.0859(3) 0.146(2) Uani 1 1 d .
H24A H 0.2736 0.7789 0.0857 0.219 Uiso 1 1 calc R
H24B H 0.3224 0.7372 0.0310 0.219 Uiso 1 1 calc R
H24C H 0.3640 0.7830 0.1198 0.219 Uiso 1 1 calc R
C25 C 0.2287(3) 0.5274(4) 0.0664(2) 0.1009(15) Uani 1 1 d .
H25A H 0.2292 0.4483 0.0810 0.151 Uiso 1 1 calc R
H25B H 0.2224 0.5339 0.0090 0.151 Uiso 1 1 calc R
H25C H 0.1867 0.5653 0.0778 0.151 Uiso 1 1 calc R
Eu1 Eu 0.232998(8) 0.510446(11) 0.267899(9) 0.04359(6) Uani 1 1 d .
N1 N 0.11681(13) 0.43663(19) 0.17860(14) 0.0474(6) Uani 1 1 d .
N2 N 0.13091(14) 0.66881(18) 0.22825(14) 0.0478(6) Uani 1 1 d .
N3 N 0.26743(13) 0.35799(18) 0.35112(14) 0.0486(6) Uani 1 1 d .
N4 N 0.32837(14) 0.58920(19) 0.22904(14) 0.0512(6) Uani 1 1 d .
Si1 Si 0.21707(5) 0.35641(8) 0.41950(6) 0.0612(2) Uani 1 1 d .
Si2 Si 0.33387(5) 0.25861(7) 0.34537(6) 0.0617(2) Uani 1 1 d .
Si3 Si 0.40366(6) 0.63724(8) 0.30978(7) 0.0682(3) Uani 1 1 d .
Si4 Si 0.32186(6) 0.59489(9) 0.12736(6) 0.0697(3) Uani 1 1 d .

loop_
_atom_site_aniso_label
_atom_site_aniso_U_11
_atom_site_aniso_U_22
_atom_site_aniso_U_33
_atom_site_aniso_U_23
_atom_site_aniso_U_13
_atom_site_aniso_U_12
C1 0.0415(17) 0.0464(15) 0.0518(18) -0.0036(12) 0.0094(14) -0.0033(12)
C2 0.0403(18) 0.0568(17) 0.066(2) -0.0040(15) 0.0011(16) 0.0035(13)
C3 0.0440(18) 0.0531(16) 0.0530(19) -0.0026(13) 0.0092(15) -0.0051(13)
C4 0.0456(17) 0.0458(14) 0.0451(17) 0.0000(12) 0.0118(14) -0.0042(12)
C5 0.061(2) 0.0465(16) 0.074(2) 0.0036(15) 0.0083(18) 0.0040(14)
C6 0.080(3) 0.0473(17) 0.087(3) -0.0039(17) 0.024(2) -0.0005(17)
C7 0.075(3) 0.0530(18) 0.080(3) -0.0159(17) 0.018(2) -0.0189(17)
C8 0.054(2) 0.066(2) 0.072(2) -0.0140(17) 0.0056(18) -0.0131(16)
C9 0.0473(19) 0.0479(15) 0.0554(19) -0.0011(13) 0.0097(16) 0.0050(13)
C10 0.068(2) 0.0435(15) 0.064(2) -0.0107(14) 0.0121(18) -0.0006(14)
C11 0.095(3) 0.063(2) 0.133(4) -0.028(2) 0.032(3) 0.012(2)
C12 0.117(4) 0.053(2) 0.113(3) -0.005(2) 0.040(3) -0.019(2)
C13 0.154(4) 0.068(2) 0.070(3) -0.017(2) -0.008(3) -0.006(3)
C14 0.095(3) 0.100(3) 0.086(3) 0.017(2) 0.055(3) 0.021(2)
C15 0.069(3) 0.103(3) 0.138(4) 0.025(3) 0.039(3) -0.015(2)
C16 0.081(3) 0.193(5) 0.056(3) 0.029(3) 0.015(2) -0.001(3)
C17 0.118(4) 0.055(2) 0.147(4) 0.009(2) 0.032(3) 0.004(2)
C18 0.088(3) 0.093(3) 0.092(3) -0.015(2) 0.037(2) 0.013(2)
C19 0.059(3) 0.112(3) 0.104(3) -0.004(3) -0.006(2) 0.025(2)
C20 0.068(3) 0.117(3) 0.067(3) -0.033(2) 0.006(2) -0.022(2)
C21 0.055(3) 0.140(4) 0.109(4) -0.009(3) 0.017(2) -0.007(3)
C22 0.111(4) 0.087(3) 0.168(5) -0.012(3) 0.016(3) -0.045(3)
C23 0.096(4) 0.181(5) 0.095(4) -0.013(3) 0.057(3) 0.014(3)
C24 0.236(7) 0.117(4) 0.120(4) 0.038(3) 0.106(5) 0.000(4)
C25 0.080(3) 0.164(4) 0.051(2) -0.002(2) 0.010(2) -0.009(3)
Eu1 0.03629(9) 0.04571(8) 0.04508(9) 0.00205(6) 0.00784(6) -0.00408(6)
N1 0.0376(14) 0.0457(12) 0.0519(15) 0.0015(11) 0.0044(11) -0.0007(10)
N2 0.0491(15) 0.0419(12) 0.0497(15) -0.0026(10) 0.0123(12) -0.0032(10)
N3 0.0396(14) 0.0517(13) 0.0478(14) 0.0047(10) 0.0044(11) -0.0029(10)
N4 0.0461(15) 0.0563(14) 0.0519(15) 0.0006(11) 0.0166(12) -0.0071(11)
Si1 0.0481(5) 0.0740(6) 0.0594(6) 0.0194(4) 0.0142(5) -0.0030(4)
Si2 0.0539(6) 0.0551(5) 0.0665(6) -0.0013(4) 0.0061(5) 0.0064(4)
Si3 0.0489(6) 0.0726(6) 0.0801(7) -0.0099(5) 0.0167(5) -0.0205(5)
Si4 0.0715(7) 0.0853(7) 0.0616(6) 0.0068(5) 0.0341(6) -0.0025(5)

loop_
_atom_type_symbol
_atom_type_description
_atom_type_scat_dispersion_real
_atom_type_scat_dispersion_imag
_atom_type_scat_source
C C 0.0033 0.0016 'International Tables Vol C Tables 4.2.6.8 and 6.1.1.4'
H H 0.0000 0.0000 'International Tables Vol C Tables 4.2.6.8 and 6.1.1.4'
N N 0.0061 0.0033 'International Tables Vol C Tables 4.2.6.8 and 6.1.1.4'
Si Si 0.0817 0.0704 'International Tables Vol C Tables 4.2.6.8 and 6.1.1.4'
Eu Eu -0.1578 3.6682 'International Tables Vol C Tables 4.2.6.8 and 6.1.1.4'

loop_
_geom_angle_atom_site_label_1
_geom_angle_atom_site_label_2
_geom_angle_atom_site_label_3
_geom_angle
C2 C1 N1 112.2(2)
C2 C1 C9 126.9(3)
N1 C1 C9 120.9(3)
C2 C1 Eu1 153.9(2)
N1 C1 Eu1 41.92(13)
C9 C1 Eu1 79.04(17)
C1 C2 C3 107.0(3)
C1 C2 H2 126.5
C3 C2 H2 126.5
C2 C3 C8 135.0(3)
C2 C3 C4 105.7(2)
C8 C3 C4 119.3(3)
N1 C4 C5 129.1(3)
N1 C4 C3 110.6(2)
C5 C4 C3 120.3(3)
C6 C5 C4 118.4(3)
C6 C5 H5 120.8
C4 C5 H5 120.8
C5 C6 C7 121.1(3)
C5 C6 H6 119.5
C7 C6 H6 119.5
C8 C7 C6 121.8(3)
C8 C7 H7 119.1
C6 C7 H7 119.1
C7 C8 C3 119.1(3)
C7 C8 H8 120.4
C3 C8 H8 120.4
N2 C9 C1 123.3(3)
N2 C9 Eu1 48.05(14)
C1 C9 Eu1 75.29(17)
N2 C9 H9 118.4
C1 C9 H9 118.4
Eu1 C9 H9 166.2
C13 C10 N2 107.7(3)
C13 C10 C12 110.5(3)
N2 C10 C12 106.1(3)
C13 C10 C11 110.4(3)
N2 C10 C11 114.2(3)
C12 C10 C11 107.8(3)
C10 C11 H11A 109.5
C10 C11 H11B 109.5
H11A C11 H11B 109.5
C10 C11 H11C 109.5
H11A C11 H11C 109.5
H11B C11 H11C 109.5
C10 C12 H12A 109.5
C10 C12 H12B 109.5
H12A C12 H12B 109.5
C10 C12 H12C 109.5
H12A C12 H12C 109.5
H12B C12 H12C 109.5
C10 C13 H13A 109.5
C10 C13 H13B 109.5
H13A C13 H13B 109.5
C10 C13 H13C 109.5
H13A C13 H13C 109.5
H13B C13 H13C 109.5
Si1 C14 H14A 109.5
Si1 C14 H14B 109.5
H14A C14 H14B 109.5
Si1 C14 H14C 109.5
H14A C14 H14C 109.5
H14B C14 H14C 109.5
Si1 C15 H15A 109.5
Si1 C15 H15B 109.5
H15A C15 H15B 109.5
Si1 C15 H15C 109.5
H15A C15 H15C 109.5
H15B C15 H15C 109.5
Si1 C16 H16A 109.5
Si1 C16 H16B 109.5
H16A C16 H16B 109.5
Si1 C16 H16C 109.5
H16A C16 H16C 109.5
H16B C16 H16C 109.5
Si2 C17 H17A 109.5
Si2 C17 H17B 109.5
H17A C17 H17B 109.5
Si2 C17 H17C 109.5
H17A C17 H17C 109.5
H17B C17 H17C 109.5
Si2 C18 H18A 109.5
Si2 C18 H18B 109.5
H18A C18 H18B 109.5
Si2 C18 H18C 109.5
H18A C18 H18C 109.5
H18B C18 H18C 109.5
Si2 C19 H19A 109.5
Si2 C19 H19B 109.5
H19A C19 H19B 109.5
Si2 C19 H19C 109.5
H19A C19 H19C 109.5
H19B C19 H19C 109.5
Si3 C20 H20A 109.5
Si3 C20 H20B 109.5
H20A C20 H20B 109.5
Si3 C20 H20C 109.5
H20A C20 H20C 109.5
H20B C20 H20C 109.5
Si3 C21 H21A 109.5
Si3 C21 H21B 109.5
H21A C21 H21B 109.5
Si3 C21 H21C 109.5
H21A C21 H21C 109.5
H21B C21 H21C 109.5
Si3 C22 H22A 109.5
Si3 C22 H22B 109.5
H22A C22 H22B 109.5
Si3 C22 H22C 109.5
H22A C22 H22C 109.5
H22B C22 H22C 109.5
Si4 C23 H23A 109.5
Si4 C23 H23B 109.5
H23A C23 H23B 109.5
Si4 C23 H23C 109.5
H23A C23 H23C 109.5
H23B C23 H23C 109.5
Si4 C24 H24A 109.5
Si4 C24 H24B 109.5
H24A C24 H24B 109.5
Si4 C24 H24C 109.5
H24A C24 H24C 109.5
H24B C24 H24C 109.5
Si4 C25 H25A 109.5
Si4 C25 H25B 109.5
H25A C25 H25B 109.5
Si4 C25 H25C 109.5
H25A C25 H25C 109.5
H25B C25 H25C 109.5
N3 Eu1 N4 115.40(9)
N3 Eu1 N1 97.65(8)
N4 Eu1 N1 125.38(8)
N3 Eu1 N2 140.88(8)
N4 Eu1 N2 100.93(8)
N1 Eu1 N2 70.45(7)
N3 Eu1 C1 116.19(7)
N4 Eu1 C1 120.71(8)
N1 Eu1 C1 23.08(7)
N2 Eu1 C1 47.43(7)
N3 Eu1 C9 133.16(8)
N4 Eu1 C9 111.17(8)
N1 Eu1 C9 48.73(7)
N2 Eu1 C9 21.77(7)
C1 Eu1 C9 25.67(6)
N3 Eu1 Si3 99.56(6)
N4 Eu1 Si3 28.25(6)
N1 Eu1 Si3 153.61(6)
N2 Eu1 Si3 106.61(5)
C1 Eu1 Si3 143.83(5)
C9 Eu1 Si3 124.77(5)
N3 Eu1 Si4 125.00(6)
N4 Eu1 Si4 25.24(6)
N1 Eu1 Si4 100.15(6)
N2 Eu1 Si4 94.06(5)
C1 Eu1 Si4 98.20(6)
C9 Eu1 Si4 95.99(6)
Si3 Eu1 Si4 53.49(3)
C4 N1 C1 104.5(2)
C4 N1 Eu1 140.20(19)
C1 N1 Eu1 115.00(17)
C9 N2 C10 119.6(2)
C9 N2 Eu1 110.18(17)
C10 N2 Eu1 129.90(18)
Si2 N3 Si1 125.53(14)
Si2 N3 Eu1 124.36(13)
Si1 N3 Eu1 110.11(11)
Si3 N4 Si4 126.25(14)
Si3 N4 Eu1 113.07(12)
Si4 N4 Eu1 120.68(12)
N3 Si1 C15 113.94(17)
N3 Si1 C16 114.01(15)
C15 Si1 C16 108.5(2)
N3 Si1 C14 107.05(15)
C15 Si1 C14 106.7(2)
C16 Si1 C14 106.0(2)
N3 Si2 C18 108.46(15)
N3 Si2 C19 113.25(15)
C18 Si2 C19 108.20(19)
N3 Si2 C17 113.24(16)
C18 Si2 C17 107.5(2)
C19 Si2 C17 105.95(19)
N4 Si3 C21 114.25(17)
N4 Si3 C22 114.26(18)
C21 Si3 C22 107.7(2)
N4 Si3 C20 107.73(14)
C21 Si3 C20 105.9(2)
C22 Si3 C20 106.4(2)
N4 Si3 Eu1 38.68(8)
C21 Si3 Eu1 123.70(15)
C22 Si3 Eu1 127.93(16)
C20 Si3 Eu1 69.10(11)
N4 Si4 C23 113.62(19)
N4 Si4 C24 114.53(19)
C23 Si4 C24 106.2(2)
N4 Si4 C25 108.05(16)
C23 Si4 C25 107.9(2)
C24 Si4 C25 106.1(2)
N4 Si4 Eu1 34.08(8)
C23 Si4 Eu1 126.07(16)
C24 Si4 Eu1 125.47(17)
C25 Si4 Eu1 73.97(14)

loop_
_geom_bond_atom_site_label_1
_geom_bond_atom_site_label_2
_geom_bond_distance
C1 C2 1.372(4)
C1 N1 1.379(3)
C1 C9 1.428(4)
C1 Eu1 3.189(3)
C2 C3 1.396(4)
C2 H2 0.9300
C3 C8 1.406(4)
C3 C4 1.421(4)
C4 N1 1.380(3)
C4 C5 1.396(4)
C5 C6 1.381(4)
C5 H5 0.9300
C6 C7 1.387(5)
C6 H6 0.9300
C7 C8 1.354(4)
C7 H7 0.9300
C8 H8 0.9300
C9 N2 1.279(3)
C9 Eu1 3.237(3)
C9 H9 0.9300
C10 C13 1.493(5)
C10 N2 1.500(3)
C10 C12 1.526(5)
C10 C11 1.528(5)
C11 H11A 0.9600
C11 H11B 0.9600
C11 H11C 0.9600
C12 H12A 0.9600
C12 H12B 0.9600
C12 H12C 0.9600
C13 H13A 0.9600
C13 H13B 0.9600
C13 H13C 0.9600
C14 Si1 1.874(3)
C14 H14A 0.9600
C14 H14B 0.9600
C14 H14C 0.9600
C15 Si1 1.859(4)
C15 H15A 0.9600
C15 H15B 0.9600
C15 H15C 0.9600
C16 Si1 1.874(4)
C16 H16A 0.9600
C16 H16B 0.9600
C16 H16C 0.9600
C17 Si2 1.872(4)
C17 H17A 0.9600
C17 H17B 0.9600
C17 H17C 0.9600
C18 Si2 1.854(4)
C18 H18A 0.9600
C18 H18B 0.9600
C18 H18C 0.9600
C19 Si2 1.868(4)
C19 H19A 0.9600
C19 H19B 0.9600
C19 H19C 0.9600
C20 Si3 1.891(4)
C20 H20A 0.9600
C20 H20B 0.9600
C20 H20C 0.9600
C21 Si3 1.863(4)
C21 H21A 0.9600
C21 H21B 0.9600
C21 H21C 0.9600
C22 Si3 1.864(4)
C22 H22A 0.9600
C22 H22B 0.9600
C22 H22C 0.9600
C23 Si4 1.849(4)
C23 H23A 0.9600
C23 H23B 0.9600
C23 H23C 0.9600
C24 Si4 1.854(4)
C24 H24A 0.9600
C24 H24B 0.9600
C24 H24C 0.9600
C25 Si4 1.865(4)
C25 H25A 0.9600
C25 H25B 0.9600
C25 H25C 0.9600
Eu1 N3 2.251(2)
Eu1 N4 2.254(2)
Eu1 N1 2.351(2)
Eu1 N2 2.565(2)
Eu1 Si3 3.3187(9)
Eu1 Si4 3.4603(10)
N3 Si2 1.708(2)
N3 Si1 1.710(3)
N4 Si3 1.707(2)
N4 Si4 1.716(2)
